data_4020607
loop_
_publ_author_name
'Zhiming Zhao'
'Eileen Duesler'
'Canhui Wang'
'Hua Guo'
'Patrick S. Mariano'

_publ_section_title
;
 Photocyclization Reactions of Cyclohexa- and Cyclopenta-Fused
 Pyridinium Salts. Factors Governing Regioselectivity
;
_journal_name_full 'Journal of Organic Chemistry'
_journal_page_first 8508
_journal_page_last 8512
_journal_paper_doi 10.1021/jo051348l
_journal_volume 70
_journal_year 2005
_chemical_formula_moiety 'C25 H23 N3 O9'
_chemical_formula_sum 'C25 H23 N3 O9'
_chemical_formula_weight 509.46
_space_group_IT_number 2
_symmetry_cell_setting triclinic
_symmetry_space_group_name_Hall '-P 1'
_symmetry_space_group_name_H-M 'P -1'
_cell_angle_alpha 74.844(7)
_cell_angle_beta 81.724(12)
_cell_angle_gamma 85.942(8)
_cell_formula_units_Z 2
_cell_length_a 9.5136(13)
_cell_length_b 10.9065(9)
_cell_length_c 12.1105(16)
_cell_measurement_temperature 292(2)
_cell_volume 1199.5(3)
_diffrn_ambient_temperature 292(2)
_exptl_crystal_density_diffrn 1.411
_cod_depositor_comments
;
The following automatic conversions were performed:
'_symmetry_cell_setting' value 'Triclinic' changed to 'triclinic'
according to '/home/saulius/struct/CIF-dictionaries/cif_core.dic'
dictionary named 'cif_core.dic' version 2.4.1 from 2010-06-29.

Automatic conversion script
Id: cif_fix_enum 1527 2010-12-29 10:47:43Z saulius 
;
_cod_database_code 4020607

loop_
_symmetry_equiv_pos_as_xyz
'x, y, z'
'-x, -y, -z'

loop_
_atom_site_label
_atom_site_type_symbol
_atom_site_fract_x
_atom_site_fract_y
_atom_site_fract_z
_atom_site_U_iso_or_equiv
_atom_site_adp_type
_atom_site_occupancy
_atom_site_symmetry_multiplicity
_atom_site_calc_flag
_atom_site_refinement_flags
_atom_site_disorder_assembly
_atom_site_disorder_group
O1 O 0.14101(13) 0.85412(12) 0.28400(10) 0.0526(3) Uani 1 1 d . . .
O2 O 0.27252(14) 0.81090(16) 0.43100(13) 0.0715(4) Uani 1 1 d . . .
O3 O 0.26495(13) 0.62127(12) 0.29637(10) 0.0521(3) Uani 1 1 d . . .
O4 O 0.45939(19) 0.50637(16) 0.25560(13) 0.0922(6) Uani 1 1 d . . .
O5 O -0.4617(2) 0.9211(2) 0.63988(19) 0.1207(8) Uani 1 1 d . . .
O6 O -0.3576(2) 0.8422(3) 0.78795(18) 0.1272(8) Uani 1 1 d . . .
O7 O 0.14866(16) 0.21945(16) 0.83791(13) 0.0779(5) Uani 1 1 d . . .
O8 O 0.37080(18) 0.17416(18) 0.82947(14) 0.0962(6) Uani 1 1 d . . .
O9 O 0.07444(18) 0.46951(15) 0.15076(15) 0.0831(5) Uani 1 1 d . . .
N1 N 0.23388(15) 0.60727(14) 0.03760(12) 0.0470(4) Uani 1 1 d . . .
N2 N -0.3584(2) 0.8752(2) 0.68465(19) 0.0799(6) Uani 1 1 d . . .
N3 N 0.26824(18) 0.22818(16) 0.78667(15) 0.0586(4) Uani 1 1 d . . .
C1 C 0.2656(2) 0.84778(18) 0.19887(16) 0.0532(5) Uani 1 1 d . . .
H1 H 0.3503 0.8821 0.2156 0.064 Uiso 1 1 calc R . .
C2 C 0.28989(18) 0.71197(17) 0.18620(15) 0.0475(4) Uani 1 1 d . . .
H2 H 0.3879 0.7008 0.1514 0.057 Uiso 1 1 calc R . .
C3 C 0.18831(18) 0.70083(16) 0.10336(14) 0.0445(4) Uani 1 1 d . . .
H3 H 0.0948 0.6785 0.1473 0.053 Uiso 1 1 calc R . .
C4 C 0.3449(2) 0.64304(19) -0.06105(15) 0.0544(5) Uani 1 1 d . . .
H4A H 0.3992 0.5672 -0.0714 0.068 Uiso 1 1 calc R . .
H4B H 0.4093 0.6991 -0.0445 0.068 Uiso 1 1 calc R . .
C5 C 0.2856(2) 0.7093(2) -0.17271(16) 0.0636(5) Uani 1 1 d . . .
H5A H 0.3580 0.7063 -0.2372 0.080 Uiso 1 1 calc R . .
H5B H 0.2055 0.6626 -0.1795 0.080 Uiso 1 1 calc R . .
C6 C 0.2376(2) 0.8462(2) -0.18141(16) 0.0644(6) Uani 1 1 d . . .
H6A H 0.1996 0.8797 -0.2539 0.080 Uiso 1 1 calc R . .
H6B H 0.3202 0.8946 -0.1836 0.080 Uiso 1 1 calc R . .
C7 C 0.1258(2) 0.86814(19) -0.08385(16) 0.0585(5) Uani 1 1 d . . .
H7A H 0.0934 0.9566 -0.1024 0.073 Uiso 1 1 calc R . .
H7B H 0.0447 0.8168 -0.0786 0.073 Uiso 1 1 calc R . .
C8 C 0.17956(18) 0.83615(17) 0.03061(15) 0.0486(4) Uani 1 1 d . . .
C9 C 0.2236(2) 0.91523(18) 0.08374(17) 0.0567(5) Uani 1 1 d . . .
H9 H 0.2279 1.0026 0.0529 0.068 Uiso 1 1 calc R . .
C10 C 0.1596(2) 0.83180(18) 0.39499(16) 0.0510(4) Uani 1 1 d . . .
C11 C 0.02201(18) 0.83835(16) 0.46917(15) 0.0447(4) Uani 1 1 d . . .
C12 C -0.09629(19) 0.90006(17) 0.42304(16) 0.0492(4) Uani 1 1 d . . .
H12 H -0.0917 0.9335 0.3437 0.059 Uiso 1 1 calc R . .
C13 C -0.2209(2) 0.91247(19) 0.49331(17) 0.0553(5) Uani 1 1 d . . .
H13 H -0.3002 0.9553 0.4628 0.066 Uiso 1 1 calc R . .
C14 C -0.2247(2) 0.85981(19) 0.60986(17) 0.0558(5) Uani 1 1 d . . .
C15 C -0.1109(2) 0.7949(2) 0.65819(17) 0.0637(5) Uani 1 1 d . . .
H15 H -0.1178 0.7582 0.7372 0.076 Uiso 1 1 calc R . .
C16 C 0.0142(2) 0.78524(19) 0.58701(16) 0.0578(5) Uani 1 1 d . . .
H16 H 0.0935 0.7430 0.6182 0.069 Uiso 1 1 calc R . .
C17 C 0.3602(2) 0.52578(18) 0.32175(16) 0.0520(5) Uani 1 1 d . . .
C18 C 0.32995(18) 0.44904(16) 0.44349(15) 0.0465(4) Uani 1 1 d . . .
C19 C 0.20964(19) 0.46977(18) 0.51659(16) 0.0537(5) Uani 1 1 d . . .
H19 H 0.1429 0.5327 0.4892 0.064 Uiso 1 1 calc R . .
C20 C 0.1875(2) 0.39831(18) 0.62949(17) 0.0558(5) Uani 1 1 d . . .
H20 H 0.1063 0.4113 0.6784 0.067 Uiso 1 1 calc R . .
C21 C 0.29024(19) 0.30675(17) 0.66741(16) 0.0486(4) Uani 1 1 d . . .
C22 C 0.41079(19) 0.28495(18) 0.59771(17) 0.0532(5) Uani 1 1 d . . .
H22 H 0.4783 0.2232 0.6261 0.064 Uiso 1 1 calc R . .
C23 C 0.4304(2) 0.35577(18) 0.48521(17) 0.0536(5) Uani 1 1 d . . .
H23 H 0.5113 0.3413 0.4366 0.064 Uiso 1 1 calc R . .
C24 C 0.1683(2) 0.49520(19) 0.06819(19) 0.0616(5) Uani 1 1 d . . .
C25 C 0.2146(3) 0.4016(2) -0.0034(2) 0.0876(8) Uani 1 1 d . . .
H25A H 0.2088 0.4422 -0.0832 0.114 Uiso 1 1 calc R . .
H25B H 0.1536 0.3304 0.0214 0.114 Uiso 1 1 calc R . .
H25C H 0.3109 0.3727 0.0062 0.114 Uiso 1 1 calc R . .

loop_
_atom_site_aniso_label
_atom_site_aniso_U_11
_atom_site_aniso_U_22
_atom_site_aniso_U_33
_atom_site_aniso_U_23
_atom_site_aniso_U_13
_atom_site_aniso_U_12
O1 0.0471(7) 0.0608(8) 0.0496(7) -0.0190(6) -0.0013(6) 0.0089(6)
O2 0.0481(8) 0.1005(12) 0.0750(10) -0.0387(9) -0.0148(7) 0.0137(8)
O3 0.0488(7) 0.0561(8) 0.0449(7) -0.0073(6) -0.0033(5) 0.0133(6)
O4 0.0975(12) 0.0892(12) 0.0652(10) -0.0054(8) 0.0185(9) 0.0488(10)
O5 0.0596(11) 0.164(2) 0.1110(16) -0.0087(14) 0.0213(11) 0.0121(12)
O6 0.1057(15) 0.184(2) 0.0733(13) -0.0224(14) 0.0289(11) -0.0045(15)
O7 0.0607(9) 0.0850(11) 0.0715(10) -0.0009(8) 0.0086(8) 0.0012(8)
O8 0.0661(10) 0.1153(14) 0.0795(11) 0.0224(10) -0.0138(9) 0.0120(10)
O9 0.0884(11) 0.0615(10) 0.0844(11) 0.0038(8) 0.0042(9) -0.0178(8)
N1 0.0486(8) 0.0446(8) 0.0441(8) -0.0071(6) -0.0037(6) 0.0034(6)
N2 0.0707(13) 0.0901(15) 0.0701(13) -0.0170(11) 0.0201(11) -0.0155(11)
N3 0.0531(10) 0.0561(10) 0.0603(10) -0.0050(8) -0.0060(8) -0.0001(8)
C1 0.0469(10) 0.0541(11) 0.0564(11) -0.0169(9) 0.0036(8) 0.0027(8)
C2 0.0417(9) 0.0510(10) 0.0443(9) -0.0087(8) 0.0014(7) 0.0074(8)
C3 0.0385(9) 0.0468(10) 0.0424(9) -0.0061(7) 0.0009(7) 0.0054(7)
C4 0.0519(11) 0.0585(11) 0.0491(10) -0.0142(9) 0.0007(8) 0.0096(9)
C5 0.0721(13) 0.0682(13) 0.0436(11) -0.0089(9) -0.0006(9) 0.0103(10)
C6 0.0694(13) 0.0666(13) 0.0454(11) -0.0001(9) -0.0005(9) 0.0087(10)
C7 0.0539(11) 0.0572(12) 0.0525(11) 0.0001(9) -0.0019(9) 0.0145(9)
C8 0.0408(9) 0.0490(10) 0.0470(10) -0.0049(8) 0.0053(8) 0.0091(8)
C9 0.0577(11) 0.0452(10) 0.0578(12) -0.0071(9) 0.0086(9) 0.0058(9)
C10 0.0499(11) 0.0524(11) 0.0543(11) -0.0216(9) -0.0090(9) 0.0079(8)
C11 0.0481(10) 0.0409(9) 0.0477(10) -0.0161(8) -0.0067(8) 0.0010(7)
C12 0.0497(10) 0.0511(11) 0.0452(10) -0.0113(8) -0.0043(8) 0.0017(8)
C13 0.0455(10) 0.0579(11) 0.0612(12) -0.0146(9) -0.0044(9) 0.0009(8)
C14 0.0517(11) 0.0554(11) 0.0587(12) -0.0176(9) 0.0083(9) -0.0111(9)
C15 0.0771(14) 0.0629(13) 0.0462(11) -0.0074(9) -0.0017(10) -0.0081(11)
C16 0.0594(12) 0.0600(12) 0.0538(11) -0.0134(9) -0.0131(9) 0.0059(9)
C17 0.0536(11) 0.0506(11) 0.0528(11) -0.0185(9) -0.0075(9) 0.0127(8)
C18 0.0467(10) 0.0442(10) 0.0506(10) -0.0159(8) -0.0084(8) 0.0038(8)
C19 0.0458(10) 0.0524(11) 0.0579(11) -0.0085(9) -0.0068(8) 0.0108(8)
C20 0.0440(10) 0.0578(12) 0.0597(12) -0.0104(9) 0.0005(9) 0.0067(8)
C21 0.0447(10) 0.0472(10) 0.0529(10) -0.0091(8) -0.0089(8) -0.0031(8)
C22 0.0429(10) 0.0521(11) 0.0612(12) -0.0087(9) -0.0113(8) 0.0087(8)
C23 0.0454(10) 0.0535(11) 0.0600(11) -0.0154(9) -0.0039(8) 0.0095(8)
C24 0.0688(13) 0.0482(11) 0.0627(13) -0.0014(10) -0.0170(11) 0.0000(10)
C25 0.117(2) 0.0547(13) 0.0967(18) -0.0230(13) -0.0248(16) -0.0040(13)

loop_
_geom_bond_atom_site_label_1
_geom_bond_atom_site_label_2
_geom_bond_distance
_geom_bond_site_symmetry_2
_geom_bond_publ_flag
O1 C10 1.337(2) . ?
O1 C1 1.465(2) . ?
O2 C10 1.202(2) . ?
O3 C17 1.334(2) . ?
O3 C2 1.438(2) . ?
O4 C17 1.192(2) . ?
O5 N2 1.205(3) . ?
O6 N2 1.209(3) . ?
O7 N3 1.212(2) . ?
O8 N3 1.213(2) . ?
O9 C24 1.228(3) . ?
N1 C24 1.351(2) . ?
N1 C3 1.458(2) . ?
N1 C4 1.465(2) . ?
N2 C14 1.478(3) . ?
N3 C21 1.468(2) . ?
C1 C9 1.492(3) . ?
C1 C2 1.527(3) . ?
C1 H1 0.9800 . ?
C2 C3 1.521(2) . ?
C2 H2 0.9800 . ?
C3 C8 1.512(2) . ?
C3 H3 0.9800 . ?
C4 C5 1.524(3) . ?
C4 H4A 0.9700 . ?
C4 H4B 0.9700 . ?
C5 C6 1.511(3) . ?
C5 H5A 0.9700 . ?
C5 H5B 0.9700 . ?
C6 C7 1.528(3) . ?
C6 H6A 0.9700 . ?
C6 H6B 0.9700 . ?
C7 C8 1.494(3) . ?
C7 H7A 0.9700 . ?
C7 H7B 0.9700 . ?
C8 C9 1.324(3) . ?
C9 H9 0.9300 . ?
C10 C11 1.486(2) . ?
C11 C12 1.382(2) . ?
C11 C16 1.386(2) . ?
C12 C13 1.376(2) . ?
C12 H12 0.9300 . ?
C13 C14 1.374(3) . ?
C13 H13 0.9300 . ?
C14 C15 1.368(3) . ?
C15 C16 1.381(3) . ?
C15 H15 0.9300 . ?
C16 H16 0.9300 . ?
C17 C18 1.491(3) . ?
C18 C19 1.386(2) . ?
C18 C23 1.391(2) . ?
C19 C20 1.380(3) . ?
C19 H19 0.9300 . ?
C20 C21 1.384(3) . ?
C20 H20 0.9300 . ?
C21 C22 1.368(3) . ?
C22 C23 1.373(3) . ?
C22 H22 0.9300 . ?
C23 H23 0.9300 . ?
C24 C25 1.509(3) . ?
C25 H25A 0.9600 . ?
C25 H25B 0.9600 . ?
C25 H25C 0.9600 . ?
